data_8104663
loop_
_publ_author_name
'Zhou, Xia'
'Sun, Zhong-Hao'
'Shan, Guang-Zhi'
'Meng, Qing-Guo'

_publ_section_title
;
 Crystal structure of
 3,5-bis((E)-4-methoxy-2-(trifluoromethyl)benzylidene)-1-methylpiperidin-4-one,
 C24H21F6NO3
;
_journal_issue 5
_journal_name_full 'Zeitschrift f\"ur Kristallographie - New Crystal Structures'
_journal_page_first 1051
_journal_page_last 1053
_journal_paper_doi 10.1515/ncrs-2021-0200
_journal_volume 236
_journal_year 2021
_chemical_formula_moiety 'C24 H21 F6 N O3'
_chemical_formula_sum 'C24 H21 F6 N O3'
_chemical_formula_weight 485.42
_space_group_crystal_system monoclinic
_space_group_IT_number 14
_space_group_name_Hall '-P 2yn'
_space_group_name_H-M_alt 'P 1 21/n 1'
_atom_sites_solution_hydrogens geom
_cell_angle_alpha 90
_cell_angle_beta 96.161(5)
_cell_angle_gamma 90
_cell_formula_units_Z 4
_cell_length_a 16.0076(10)
_cell_length_b 7.7424(4)
_cell_length_c 17.3259(11)
_cell_measurement_reflns_used 2972
_cell_measurement_temperature 100.00(10)
_cell_measurement_theta_max 27.9120
_cell_measurement_theta_min 2.9020
_cell_volume 2134.9(2)
_computing_cell_refinement 'CrysAlisPro 1.171.38.43f (Rigaku OD, 2017)'
_computing_data_collection 'CrysAlisPro 1.171.38.43f (Rigaku OD, 2017)'
_computing_data_reduction 'CrysAlisPro 1.171.38.43f (Rigaku OD, 2017)'
_computing_molecular_graphics 'Bruker SHELXTL'
_computing_publication_material 'Bruker SHELXTL'
_computing_structure_refinement 'SHELXL-2017/1 (Sheldrick, 2015)'
_computing_structure_solution 'SHELXL-2017/1 (Sheldrick, 2015)'
_diffrn_ambient_temperature 100.00(10)
_diffrn_measured_fraction_theta_full 0.999
_diffrn_measured_fraction_theta_max 0.999
_diffrn_measurement_device_type 'SuperNova, Dual, Cu at zero, AtlasS2'
_diffrn_measurement_method 'CCD plate'
_diffrn_radiation_type MoK\a
_diffrn_radiation_wavelength 0.71073
_diffrn_reflns_av_R_equivalents 0.0399
_diffrn_reflns_av_unetI/netI 0.0528
_diffrn_reflns_Laue_measured_fraction_full 0.999
_diffrn_reflns_Laue_measured_fraction_max 0.999
_diffrn_reflns_limit_h_max 16
_diffrn_reflns_limit_h_min -19
_diffrn_reflns_limit_k_max 7
_diffrn_reflns_limit_k_min -9
_diffrn_reflns_limit_l_max 17
_diffrn_reflns_limit_l_min -20
_diffrn_reflns_number 8653
_diffrn_reflns_point_group_measured_fraction_full 0.999
_diffrn_reflns_point_group_measured_fraction_max 0.999
_diffrn_reflns_theta_full 25.242
_diffrn_reflns_theta_max 25.498
_diffrn_reflns_theta_min 2.365
_diffrn_source 'micro-focus sealed X-ray tube'
_exptl_absorpt_coefficient_mu 0.134
_exptl_absorpt_correction_T_max 1.00000
_exptl_absorpt_correction_T_min 0.77198
_exptl_absorpt_correction_type multi-scan
_exptl_absorpt_process_details
;
CrysAlisPro 1.171.38.43f (Rigaku Oxford Diffraction, 2015)
Empirical absorption correction using spherical harmonics,
 implemented in SCALE3 ABSPACK scaling algorithm.
;
_exptl_crystal_colour yellow
_exptl_crystal_density_diffrn 1.510
_exptl_crystal_description block
_exptl_crystal_F_000 1000
_exptl_crystal_size_max 0.110
_exptl_crystal_size_mid 0.100
_exptl_crystal_size_min 0.080
_refine_diff_density_max 0.360
_refine_diff_density_min -0.308
_refine_diff_density_rms 0.080
_refine_ls_extinction_coef .
_refine_ls_extinction_method none
_refine_ls_goodness_of_fit_ref 1.055
_refine_ls_hydrogen_treatment constr
_refine_ls_matrix_type full
_refine_ls_number_parameters 310
_refine_ls_number_reflns 3958
_refine_ls_number_restraints 0
_refine_ls_restrained_S_all 1.055
_refine_ls_R_factor_all 0.0686
_refine_ls_R_factor_gt 0.0563
_refine_ls_shift/su_max 0.000
_refine_ls_shift/su_mean 0.000
_refine_ls_structure_factor_coef Fsqd
_refine_ls_weighting_details 'w=1/[\s^2^(Fo^2^)+(0.0888P)^2^+0.2178P] where P=(Fo^2^+2Fc^2^)/3'
_refine_ls_weighting_scheme calc
_refine_ls_wR_factor_gt 0.1407
_refine_ls_wR_factor_ref 0.1517
_reflns_Friedel_coverage 0.000
_reflns_Friedel_fraction_full .
_reflns_Friedel_fraction_max .
_reflns_number_gt 3232
_reflns_number_total 3958
_reflns_threshold_expression 'I > 2\s(I)'
_cod_data_source_file suppl_j_ncrs-2021-0200_suppl.cif
_cod_data_source_block XF-2-7
_cod_original_sg_symbol_H-M 'P 21/n'
_cod_database_code 8104663
_shelx_space_group_comment
;
The symmetry employed for this shelxl refinement is uniquely defined
by the following loop, which should always be used as a source of
symmetry information in preference to the above space-group names.
They are only intended as comments.
;
_shelx_estimated_absorpt_t_min 0.985
_shelx_estimated_absorpt_t_max 0.989

loop_
_space_group_symop_operation_xyz
'x, y, z'
'-x+1/2, y+1/2, -z+1/2'
'-x, -y, -z'
'x-1/2, -y-1/2, z-1/2'

loop_
_atom_site_label
_atom_site_type_symbol
_atom_site_fract_x
_atom_site_fract_y
_atom_site_fract_z
_atom_site_U_iso_or_equiv
_atom_site_adp_type
_atom_site_occupancy
_atom_site_site_symmetry_order
_atom_site_calc_flag
_atom_site_refinement_flags_posn
_atom_site_refinement_flags_adp
_atom_site_refinement_flags_occupancy
_atom_site_disorder_assembly
_atom_site_disorder_group
C1 C 0.58995(13) 0.3371(3) 0.09157(12) 0.0189(5) Uani 1 1 d . . . . .
H1A H 0.605963 0.421036 0.132044 0.023 Uiso 1 1 calc R U . . .
H1B H 0.626498 0.237557 0.100498 0.023 Uiso 1 1 calc R U . . .
C2 C 0.49983(13) 0.2824(3) 0.09579(12) 0.0188(5) Uani 1 1 d . . . . .
C3 C 0.45205(13) 0.2146(3) 0.02408(12) 0.0183(5) Uani 1 1 d . . . . .
C4 C 0.49522(13) 0.2158(3) -0.04905(12) 0.0178(5) Uani 1 1 d . . . . .
C5 C 0.58385(13) 0.2841(3) -0.04460(12) 0.0196(5) Uani 1 1 d . . . . .
H5A H 0.622935 0.188860 -0.035028 0.024 Uiso 1 1 calc R U . . .
H5B H 0.592958 0.335375 -0.094098 0.024 Uiso 1 1 calc R U . . .
C6 C 0.46004(14) 0.2882(3) 0.16050(12) 0.0201(5) Uani 1 1 d . . . . .
H6 H 0.403223 0.260128 0.154364 0.024 Uiso 1 1 calc R U . . .
C7 C 0.49564(13) 0.3334(3) 0.23924(12) 0.0198(5) Uani 1 1 d . . . . .
C8 C 0.44807(13) 0.4112(3) 0.29482(12) 0.0200(5) Uani 1 1 d . . . . .
C9 C 0.48440(14) 0.4547(3) 0.36771(13) 0.0239(5) Uani 1 1 d . . . . .
H9 H 0.452093 0.506695 0.402739 0.029 Uiso 1 1 calc R U . . .
C10 C 0.56946(14) 0.4216(3) 0.38967(12) 0.0219(5) Uani 1 1 d . . . . .
C11 C 0.61603(14) 0.3357(3) 0.33852(12) 0.0226(5) Uani 1 1 d . . . . .
H11 H 0.671741 0.306240 0.353469 0.027 Uiso 1 1 calc R U . . .
C12 C 0.57907(13) 0.2947(3) 0.26552(12) 0.0209(5) Uani 1 1 d . . . . .
H12 H 0.611366 0.238054 0.231831 0.025 Uiso 1 1 calc R U . . .
C13 C 0.45160(13) 0.1566(3) -0.11345(12) 0.0199(5) Uani 1 1 d . . . . .
H13 H 0.397470 0.118478 -0.107950 0.024 Uiso 1 1 calc R U . . .
C14 C 0.47775(13) 0.1436(3) -0.19215(12) 0.0187(5) Uani 1 1 d . . . . .
C15 C 0.41857(14) 0.1618(3) -0.25854(12) 0.0211(5) Uani 1 1 d . . . . .
C16 C 0.44102(14) 0.1459(3) -0.33253(13) 0.0242(5) Uani 1 1 d . . . . .
H16 H 0.400995 0.160780 -0.375031 0.029 Uiso 1 1 calc R U . . .
C17 C 0.52404(14) 0.1073(3) -0.34380(12) 0.0236(5) Uani 1 1 d . . . . .
C18 C 0.58299(14) 0.0865(3) -0.28080(13) 0.0232(5) Uani 1 1 d . . . . .
H18 H 0.638223 0.059735 -0.288162 0.028 Uiso 1 1 calc R U . . .
C19 C 0.56019(13) 0.1053(3) -0.20603(12) 0.0212(5) Uani 1 1 d . . . . .
H19 H 0.600988 0.092037 -0.164012 0.025 Uiso 1 1 calc R U . . .
C20 C 0.68703(13) 0.4750(3) 0.01643(13) 0.0218(5) Uani 1 1 d . . . . .
H20A H 0.725461 0.380431 0.026475 0.033 Uiso 1 1 calc R U . . .
H20B H 0.698107 0.560944 0.056145 0.033 Uiso 1 1 calc R U . . .
H20C H 0.694110 0.524731 -0.033198 0.033 Uiso 1 1 calc R U . . .
C21 C 0.35576(14) 0.4435(3) 0.27449(13) 0.0245(5) Uani 1 1 d . . . . .
C22 C 0.69049(15) 0.4672(3) 0.47956(14) 0.0319(6) Uani 1 1 d . . . . .
H22A H 0.707049 0.348018 0.482764 0.048 Uiso 1 1 calc R U . . .
H22B H 0.706336 0.522605 0.528516 0.048 Uiso 1 1 calc R U . . .
H22C H 0.717879 0.523495 0.439804 0.048 Uiso 1 1 calc R U . . .
C23 C 0.32754(14) 0.1935(3) -0.24898(13) 0.0230(5) Uani 1 1 d . . . . .
C24 C 0.62044(16) 0.0421(4) -0.43534(15) 0.0403(7) Uani 1 1 d . . . . .
H24A H 0.661283 0.121630 -0.411280 0.061 Uiso 1 1 calc R U . . .
H24B H 0.623326 0.041165 -0.490398 0.061 Uiso 1 1 calc R U . . .
H24C H 0.631866 -0.071604 -0.414813 0.061 Uiso 1 1 calc R U . . .
F1 F 0.33702(8) 0.52726(17) 0.20745(7) 0.0280(3) Uani 1 1 d . . . . .
F2 F 0.31109(8) 0.29569(18) 0.26835(8) 0.0346(4) Uani 1 1 d . . . . .
F3 F 0.32217(8) 0.53810(19) 0.32878(8) 0.0350(4) Uani 1 1 d . . . . .
F4 F 0.28055(8) 0.22091(19) -0.31646(7) 0.0352(4) Uani 1 1 d . . . . .
F5 F 0.29317(8) 0.05606(16) -0.21648(8) 0.0294(4) Uani 1 1 d . . . . .
F6 F 0.31521(8) 0.32848(15) -0.20345(7) 0.0249(3) Uani 1 1 d . . . . .
N1 N 0.60094(11) 0.4123(2) 0.01625(10) 0.0187(4) Uani 1 1 d . . . . .
O1 O 0.38112(9) 0.15587(19) 0.02407(8) 0.0219(4) Uani 1 1 d . . . . .
O2 O 0.60103(10) 0.4784(2) 0.46102(8) 0.0292(4) Uani 1 1 d . . . . .
O3 O 0.53849(10) 0.0945(2) -0.41980(9) 0.0342(4) Uani 1 1 d . . . . .

loop_
_atom_site_aniso_label
_atom_site_aniso_U_11
_atom_site_aniso_U_22
_atom_site_aniso_U_33
_atom_site_aniso_U_23
_atom_site_aniso_U_13
_atom_site_aniso_U_12
C1 0.0121(11) 0.0262(11) 0.0191(11) -0.0025(9) 0.0049(8) -0.0002(9)
C2 0.0141(11) 0.0189(10) 0.0245(11) 0.0024(9) 0.0068(9) 0.0006(8)
C3 0.0118(11) 0.0192(10) 0.0250(12) 0.0018(9) 0.0070(9) 0.0020(8)
C4 0.0129(11) 0.0211(10) 0.0207(11) 0.0001(9) 0.0075(8) 0.0013(8)
C5 0.0128(11) 0.0261(11) 0.0210(11) 0.0007(9) 0.0069(8) -0.0001(9)
C6 0.0124(11) 0.0224(11) 0.0265(12) 0.0002(9) 0.0070(9) -0.0008(9)
C7 0.0145(11) 0.0216(11) 0.0249(12) 0.0020(9) 0.0095(9) -0.0007(9)
C8 0.0128(11) 0.0236(11) 0.0250(11) 0.0027(9) 0.0094(9) -0.0010(9)
C9 0.0172(12) 0.0312(12) 0.0258(12) 0.0000(10) 0.0145(9) -0.0001(9)
C10 0.0174(12) 0.0298(12) 0.0198(11) 0.0005(10) 0.0079(9) -0.0034(9)
C11 0.0134(11) 0.0287(12) 0.0269(12) 0.0035(10) 0.0080(9) 0.0011(9)
C12 0.0157(11) 0.0278(11) 0.0212(11) 0.0002(9) 0.0111(9) -0.0001(9)
C13 0.0117(11) 0.0228(10) 0.0262(12) 0.0016(9) 0.0068(9) 0.0002(8)
C14 0.0152(11) 0.0186(10) 0.0232(11) -0.0017(9) 0.0056(9) -0.0019(8)
C15 0.0179(12) 0.0216(11) 0.0248(12) -0.0016(9) 0.0068(9) -0.0004(9)
C16 0.0197(12) 0.0298(12) 0.0237(12) -0.0008(10) 0.0045(9) -0.0011(10)
C17 0.0245(12) 0.0253(11) 0.0229(12) -0.0031(10) 0.0113(9) -0.0007(9)
C18 0.0146(11) 0.0253(11) 0.0316(13) -0.0024(10) 0.0101(9) -0.0017(9)
C19 0.0146(11) 0.0247(11) 0.0245(12) -0.0022(9) 0.0040(9) -0.0015(9)
C20 0.0121(11) 0.0289(11) 0.0255(12) 0.0006(10) 0.0079(9) -0.0038(9)
C21 0.0186(12) 0.0317(12) 0.0249(12) -0.0021(10) 0.0107(9) 0.0005(10)
C22 0.0183(12) 0.0522(15) 0.0256(13) -0.0026(11) 0.0043(10) -0.0063(11)
C23 0.0186(12) 0.0261(11) 0.0242(12) -0.0045(10) 0.0027(9) -0.0006(9)
C24 0.0283(15) 0.0609(17) 0.0358(14) -0.0073(13) 0.0218(12) 0.0020(13)
F1 0.0180(7) 0.0401(8) 0.0270(7) 0.0042(6) 0.0072(5) 0.0052(6)
F2 0.0146(7) 0.0396(8) 0.0510(9) 0.0043(7) 0.0099(6) -0.0047(6)
F3 0.0196(8) 0.0571(9) 0.0305(8) -0.0058(7) 0.0125(6) 0.0112(6)
F4 0.0199(8) 0.0582(9) 0.0266(7) -0.0066(7) -0.0018(6) 0.0088(6)
F5 0.0127(7) 0.0339(7) 0.0431(8) -0.0068(6) 0.0100(6) -0.0052(5)
F6 0.0174(7) 0.0286(7) 0.0293(7) -0.0046(6) 0.0048(5) 0.0058(5)
N1 0.0099(9) 0.0265(9) 0.0206(9) 0.0002(8) 0.0057(7) -0.0030(7)
O1 0.0108(8) 0.0280(8) 0.0280(8) -0.0010(7) 0.0073(6) -0.0027(6)
O2 0.0162(8) 0.0511(10) 0.0210(8) -0.0060(7) 0.0053(6) -0.0021(7)
O3 0.0276(10) 0.0525(11) 0.0253(9) -0.0036(8) 0.0153(7) 0.0035(8)

loop_
_atom_type_symbol
_atom_type_description
_atom_type_scat_dispersion_real
_atom_type_scat_dispersion_imag
_atom_type_scat_source
C C 0.0033 0.0016 'International Tables Vol C Tables 4.2.6.8 and 6.1.1.4'
H H 0.0000 0.0000 'International Tables Vol C Tables 4.2.6.8 and 6.1.1.4'
N N 0.0061 0.0033 'International Tables Vol C Tables 4.2.6.8 and 6.1.1.4'
O O 0.0106 0.0060 'International Tables Vol C Tables 4.2.6.8 and 6.1.1.4'
F F 0.0171 0.0103 'International Tables Vol C Tables 4.2.6.8 and 6.1.1.4'

loop_
_geom_angle_atom_site_label_1
_geom_angle_atom_site_label_2
_geom_angle_atom_site_label_3
_geom_angle
_geom_angle_site_symmetry_1
_geom_angle_site_symmetry_3
N1 C1 C2 111.26(17) . .
N1 C1 H1A 109.4 . .
C2 C1 H1A 109.4 . .
N1 C1 H1B 109.4 . .
C2 C1 H1B 109.4 . .
H1A C1 H1B 108.0 . .
C6 C2 C3 117.45(19) . .
C6 C2 C1 124.7(2) . .
C3 C2 C1 117.85(18) . .
O1 C3 C2 121.80(18) . .
O1 C3 C4 120.79(19) . .
C2 C3 C4 117.40(18) . .
C13 C4 C3 117.09(19) . .
C13 C4 C5 124.67(18) . .
C3 C4 C5 118.23(17) . .
N1 C5 C4 112.30(17) . .
N1 C5 H5A 109.1 . .
C4 C5 H5A 109.1 . .
N1 C5 H5B 109.1 . .
C4 C5 H5B 109.1 . .
H5A C5 H5B 107.9 . .
C2 C6 C7 127.7(2) . .
C2 C6 H6 116.1 . .
C7 C6 H6 116.1 . .
C12 C7 C8 115.62(19) . .
C12 C7 C6 121.05(19) . .
C8 C7 C6 123.28(19) . .
C9 C8 C7 121.4(2) . .
C9 C8 C21 118.89(19) . .
C7 C8 C21 119.70(19) . .
C8 C9 C10 120.6(2) . .
C8 C9 H9 119.7 . .
C10 C9 H9 119.7 . .
O2 C10 C11 124.3(2) . .
O2 C10 C9 116.43(19) . .
C11 C10 C9 119.3(2) . .
C12 C11 C10 119.4(2) . .
C12 C11 H11 120.3 . .
C10 C11 H11 120.3 . .
C11 C12 C7 123.53(19) . .
C11 C12 H12 118.2 . .
C7 C12 H12 118.2 . .
C4 C13 C14 128.6(2) . .
C4 C13 H13 115.7 . .
C14 C13 H13 115.7 . .
C19 C14 C15 116.27(19) . .
C19 C14 C13 122.77(19) . .
C15 C14 C13 120.90(19) . .
C16 C15 C14 122.0(2) . .
C16 C15 C23 118.1(2) . .
C14 C15 C23 119.88(19) . .
C15 C16 C17 119.9(2) . .
C15 C16 H16 120.1 . .
C17 C16 H16 120.1 . .
O3 C17 C18 125.8(2) . .
O3 C17 C16 114.4(2) . .
C18 C17 C16 119.8(2) . .
C17 C18 C19 120.1(2) . .
C17 C18 H18 120.0 . .
C19 C18 H18 120.0 . .
C18 C19 C14 122.0(2) . .
C18 C19 H19 119.0 . .
C14 C19 H19 119.0 . .
N1 C20 H20A 109.5 . .
N1 C20 H20B 109.5 . .
H20A C20 H20B 109.5 . .
N1 C20 H20C 109.5 . .
H20A C20 H20C 109.5 . .
H20B C20 H20C 109.5 . .
F1 C21 F2 106.00(18) . .
F1 C21 F3 105.89(17) . .
F2 C21 F3 105.57(17) . .
F1 C21 C8 114.07(17) . .
F2 C21 C8 112.17(18) . .
F3 C21 C8 112.49(18) . .
O2 C22 H22A 109.5 . .
O2 C22 H22B 109.5 . .
H22A C22 H22B 109.5 . .
O2 C22 H22C 109.5 . .
H22A C22 H22C 109.5 . .
H22B C22 H22C 109.5 . .
F6 C23 F4 106.67(17) . .
F6 C23 F5 106.13(17) . .
F4 C23 F5 105.89(17) . .
F6 C23 C15 113.50(18) . .
F4 C23 C15 112.97(18) . .
F5 C23 C15 111.14(17) . .
O3 C24 H24A 109.5 . .
O3 C24 H24B 109.5 . .
H24A C24 H24B 109.5 . .
O3 C24 H24C 109.5 . .
H24A C24 H24C 109.5 . .
H24B C24 H24C 109.5 . .
C5 N1 C1 110.22(16) . .
C5 N1 C20 109.42(16) . .
C1 N1 C20 109.60(16) . .
C10 O2 C22 116.68(17) . .
C17 O3 C24 117.23(18) . .

loop_
_geom_bond_atom_site_label_1
_geom_bond_atom_site_label_2
_geom_bond_distance
_geom_bond_site_symmetry_2
C1 N1 1.457(3) .
C1 C2 1.513(3) .
C1 H1A 0.9700 .
C1 H1B 0.9700 .
C2 C6 1.348(3) .
C2 C3 1.484(3) .
C3 O1 1.223(2) .
C3 C4 1.507(3) .
C4 C13 1.333(3) .
C4 C5 1.508(3) .
C5 N1 1.452(3) .
C5 H5A 0.9700 .
C5 H5B 0.9700 .
C6 C7 1.463(3) .
C6 H6 0.9300 .
C7 C12 1.397(3) .
C7 C8 1.424(3) .
C8 C9 1.374(3) .
C8 C21 1.503(3) .
C9 C10 1.398(3) .
C9 H9 0.9300 .
C10 O2 1.357(3) .
C10 C11 1.387(3) .
C11 C12 1.375(3) .
C11 H11 0.9300 .
C12 H12 0.9300 .
C13 C14 1.472(3) .
C13 H13 0.9300 .
C14 C19 1.398(3) .
C14 C15 1.416(3) .
C15 C16 1.373(3) .
C15 C23 1.504(3) .
C16 C17 1.396(3) .
C16 H16 0.9300 .
C17 O3 1.365(3) .
C17 C18 1.374(3) .
C18 C19 1.391(3) .
C18 H18 0.9300 .
C19 H19 0.9300 .
C20 N1 1.461(3) .
C20 H20A 0.9600 .
C20 H20B 0.9600 .
C20 H20C 0.9600 .
C21 F1 1.336(3) .
C21 F2 1.348(3) .
C21 F3 1.348(2) .
C22 O2 1.436(3) .
C22 H22A 0.9600 .
C22 H22B 0.9600 .
C22 H22C 0.9600 .
C23 F6 1.337(2) .
C23 F4 1.338(3) .
C23 F5 1.348(3) .
C24 O3 1.426(3) .
C24 H24A 0.9600 .
C24 H24B 0.9600 .
C24 H24C 0.9600 .

loop_
_geom_hbond_atom_site_label_D
_geom_hbond_atom_site_label_H
_geom_hbond_atom_site_label_A
_geom_hbond_distance_DH
_geom_hbond_distance_HA
_geom_hbond_distance_DA
_geom_hbond_angle_DHA
_geom_hbond_site_symmetry_A
_geom_hbond_publ_flag
C22 H22B F3 0.96 2.60 3.349(3) 134.5 3_666 yes
C11 H11 F5 0.93 2.62 3.198(2) 120.5 4_666 yes
C9 H9 O2 0.93 2.60 3.437(3) 150.7 3_666 yes
C5 H5B F1 0.97 2.59 3.530(2) 162.9 3_665 yes
C1 H1A F6 0.97 2.56 3.483(2) 159.3 3_665 yes

loop_
_geom_torsion_atom_site_label_1
_geom_torsion_atom_site_label_2
_geom_torsion_atom_site_label_3
_geom_torsion_atom_site_label_4
_geom_torsion
_geom_torsion_site_symmetry_1
_geom_torsion_site_symmetry_2
_geom_torsion_site_symmetry_3
_geom_torsion_site_symmetry_4
N1 C1 C2 C6 -146.4(2) . . . .
N1 C1 C2 C3 34.7(2) . . . .
C6 C2 C3 O1 -4.4(3) . . . .
C1 C2 C3 O1 174.49(19) . . . .
C6 C2 C3 C4 177.25(18) . . . .
C1 C2 C3 C4 -3.8(3) . . . .
O1 C3 C4 C13 2.4(3) . . . .
C2 C3 C4 C13 -179.23(18) . . . .
O1 C3 C4 C5 -177.85(19) . . . .
C2 C3 C4 C5 0.5(3) . . . .
C13 C4 C5 N1 151.4(2) . . . .
C3 C4 C5 N1 -28.3(3) . . . .
C3 C2 C6 C7 173.61(19) . . . .
C1 C2 C6 C7 -5.2(3) . . . .
C2 C6 C7 C12 -32.4(3) . . . .
C2 C6 C7 C8 150.5(2) . . . .
C12 C7 C8 C9 4.1(3) . . . .
C6 C7 C8 C9 -178.7(2) . . . .
C12 C7 C8 C21 -174.61(19) . . . .
C6 C7 C8 C21 2.6(3) . . . .
C7 C8 C9 C10 -0.8(3) . . . .
C21 C8 C9 C10 177.9(2) . . . .
C8 C9 C10 O2 176.15(19) . . . .
C8 C9 C10 C11 -3.4(3) . . . .
O2 C10 C11 C12 -175.5(2) . . . .
C9 C10 C11 C12 4.1(3) . . . .
C10 C11 C12 C7 -0.6(3) . . . .
C8 C7 C12 C11 -3.4(3) . . . .
C6 C7 C12 C11 179.27(19) . . . .
C3 C4 C13 C14 179.79(19) . . . .
C5 C4 C13 C14 0.1(4) . . . .
C4 C13 C14 C19 34.8(3) . . . .
C4 C13 C14 C15 -148.2(2) . . . .
C19 C14 C15 C16 -1.1(3) . . . .
C13 C14 C15 C16 -178.4(2) . . . .
C19 C14 C15 C23 176.73(19) . . . .
C13 C14 C15 C23 -0.5(3) . . . .
C14 C15 C16 C17 1.3(3) . . . .
C23 C15 C16 C17 -176.6(2) . . . .
C15 C16 C17 O3 179.9(2) . . . .
C15 C16 C17 C18 -0.4(3) . . . .
O3 C17 C18 C19 179.1(2) . . . .
C16 C17 C18 C19 -0.6(3) . . . .
C17 C18 C19 C14 0.7(3) . . . .
C15 C14 C19 C18 0.1(3) . . . .
C13 C14 C19 C18 177.30(19) . . . .
C9 C8 C21 F1 130.2(2) . . . .
C7 C8 C21 F1 -51.1(3) . . . .
C9 C8 C21 F2 -109.2(2) . . . .
C7 C8 C21 F2 69.5(3) . . . .
C9 C8 C21 F3 9.6(3) . . . .
C7 C8 C21 F3 -171.69(19) . . . .
C16 C15 C23 F6 -128.4(2) . . . .
C14 C15 C23 F6 53.6(3) . . . .
C16 C15 C23 F4 -6.8(3) . . . .
C14 C15 C23 F4 175.21(18) . . . .
C16 C15 C23 F5 112.0(2) . . . .
C14 C15 C23 F5 -65.9(2) . . . .
C4 C5 N1 C1 60.4(2) . . . .
C4 C5 N1 C20 -179.02(17) . . . .
C2 C1 N1 C5 -63.7(2) . . . .
C2 C1 N1 C20 175.84(17) . . . .
C11 C10 O2 C22 8.2(3) . . . .
C9 C10 O2 C22 -171.3(2) . . . .
C18 C17 O3 C24 5.0(3) . . . .
C16 C17 O3 C24 -175.2(2) . . . .
